data_1573566
loop_
_publ_author_name
'Tang, Jianqin'
'Hu, Chenyang'
'Crumpton, Agamemnon'
'Griffin, Liam'
'Goicoechea, Jose M.'
'Aldridge, Simon'

_publ_section_title
;
 Metathesis chemistry of inorganic cumulenes driven by B--O bond formation
;
_journal_name_full 'Chemical Science'
_journal_paper_doi 10.1039/D4SC07487D
_journal_year 2025
_chemical_formula_moiety 'C60 H81 B3 N6 O'
_chemical_formula_sum 'C60 H81 B3 N6 O'
_chemical_formula_weight 934.73
_space_group_crystal_system monoclinic
_space_group_IT_number 15
_space_group_name_Hall '-C 2yc'
_space_group_name_H-M_alt 'C 1 2/c 1'
_atom_sites_solution_hydrogens geom
_atom_sites_solution_primary dual
_audit_creation_date 2024-05-21
_audit_creation_method
;
Olex2 1.5
(compiled 2023.08.24 svn.re1ec1418 for OlexSys, GUI svn.r6817)
;
_audit_update_record
;
2024-08-15 deposited with the CCDC.	2024-12-18 downloaded from the CCDC.
;
_cell_angle_alpha 90
_cell_angle_beta 99.0810(10)
_cell_angle_gamma 90
_cell_formula_units_Z 8
_cell_length_a 22.24980(10)
_cell_length_b 13.50310(10)
_cell_length_c 37.4373(2)
_cell_measurement_reflns_used 33208
_cell_measurement_temperature 100.00(10)
_cell_measurement_theta_max 74.2020
_cell_measurement_theta_min 2.3910
_cell_volume 11106.73(12)
_computing_cell_refinement 'CrysAlisPro 1.171.43.95a (Rigaku OD, 2023)'
_computing_data_collection 'CrysAlisPro 1.171.43.95a (Rigaku OD, 2023)'
_computing_data_reduction 'CrysAlisPro 1.171.43.95a (Rigaku OD, 2023)'
_computing_molecular_graphics 'Olex2 1.5 (Dolomanov et al., 2009)'
_computing_publication_material 'Olex2 1.5 (Dolomanov et al., 2009)'
_computing_structure_refinement 'SHELXL 2018/3 (Sheldrick, 2015)'
_computing_structure_solution 'SHELXT 2018/2 (Sheldrick, 2018)'
_diffrn_ambient_environment N~2~
_diffrn_ambient_temperature 100.00(10)
_diffrn_detector 'Hybrid Pixel Array Detector'
_diffrn_detector_area_resol_mean 10.0000
_diffrn_detector_type 'HyPix-Arc 150'
_diffrn_measured_fraction_theta_full 1.000
_diffrn_measured_fraction_theta_max 0.980
_diffrn_measurement_details
;
List of Runs (angles in degrees, time in seconds):

  # Type    Start    End  Width  t~exp~   \w     \q     \k     \f   Frames
#--------------------------------------------------------------------------
  1  \w     21.00  46.00   0.50    0.76    --   56.98-107.00 -40.00   50
  2  \w     49.00  75.00   0.50    0.76    --   69.64-107.00 -40.00   52
  3  \w     72.00 106.00   0.50    0.76    --   84.06-107.00 -40.00   68
  4  \w      4.00  36.00   0.50    0.76    --   56.98 -30.00  30.00   64
  5  \w      9.00  34.00   0.50    0.76    --   56.98 -30.00-120.00   50
  6  \w      5.00  34.00   0.50    0.76    --   56.98 -30.00   0.00   58
  7  \w      5.00  32.00   0.50    0.76    --   56.98 -30.00 -60.00   54
  8  \w     65.00  91.00   0.50    0.76    --   56.98  45.00-120.00   52
  9  \w     20.00  45.00   0.50    0.76    --   69.64 -45.00  60.00   50
 10  \w     19.00  44.00   0.50    0.76    --   69.64 -45.00 120.00   50
 11  \w     26.00  75.00   0.50    0.76    --   69.64 -94.00-150.00   98
 12  \w     69.00 111.00   0.50    0.76    --   69.64  77.00-120.00   84
 13  \w     46.00  97.00   0.50    0.76    --   69.64-125.00  60.00  102
 14  \w     40.00  69.00   0.50    0.76    --   69.64 -94.00  60.00   58
 15  \w    104.00 134.00   0.50    0.76    --   84.06  30.00-180.00   60
 16  \w     96.00 122.00   0.50    0.76    --   84.06  45.00 -90.00   52
 17  \w     40.00  79.00   0.50    0.76    --   84.06 -94.00  30.00   78
 18  \w     89.00 134.00   0.50    0.76    --   84.06  45.00-150.00   90
 19  \w     52.00  78.00   0.50    0.76    --   84.06-111.00  30.00   52
 20  \w     37.00  63.00   0.50    0.76    --   84.06 -61.00  60.00   52
 21  \w     57.00  84.00   0.50    0.76    --   84.06 -77.00  60.00   54
 22  \w     43.00  77.00   0.50    0.76    --   84.06 -94.00   0.00   68
 23  \w     43.00  84.00   0.50    0.76    --   84.06 -77.00  30.00   82
 24  \w     89.00 116.00   0.50    0.76    --   84.06  30.00  60.00   54
 25  \w     81.00 107.00   0.50    0.76    --   84.06  30.00 -90.00   52
 26  \w     44.00  86.00   0.50    0.76    --   84.06 -77.00-150.00   84
 27  \w     82.00 107.00   0.50    0.76    --   84.06-111.00  30.00   50
 28  \w     38.00  63.00   0.50    0.76    --   84.06 -61.00  30.00   50
 29  \w     89.00 114.00   0.50    0.76    --   84.06  45.00 -60.00   50
 30  \w     59.00 110.00   0.50    0.76    --   86.75  23.00 176.52  102
 31  \w     90.00 122.00   0.50    0.76    --   86.75  11.00 -43.71   64
 32  \w     57.00  82.00   0.50    0.76    --   86.75  11.00 -43.71   50
 33  \w     59.00  94.00   0.50    0.76    --   86.75  17.00 124.28   70
 34  \w     42.00  78.00   0.50    0.76    --   86.75 -64.00-111.66   72
 35  \w     74.00 132.00   0.50    0.76    --   86.75  24.00  27.00  116
 36  \w     45.00 100.00   0.50    0.76    --   86.75 -98.00 -97.62  110
 37  \w    -22.00   3.00   0.50    0.76    --   -6.75  98.00 156.00   50
 38  \w     53.00 110.00   0.50    0.76    --   56.98  30.00 150.00  114
 39  \w      5.00  35.00   0.50    0.76    --   56.98 -30.00 -90.00   60
 40  \w      5.00  31.00   0.50    0.76    --   56.98 -30.00 -30.00   52
 41  \w     66.00 110.00   0.50    0.76    --   69.64  77.00 -30.00   88
 42  \w     29.00  74.00   0.50    0.76    --   69.64 -94.00 -90.00   90
 43  \w     84.00 114.00   0.50    0.76    --   69.64  61.00-150.00   60
 44  \w     22.00  48.00   0.50    0.76    --   69.64-125.00-180.00   52
 45  \w     77.00 103.00   0.50    0.76    --   69.64-125.00 -30.00   52
 46  \w     34.00  59.00   0.50    0.76    --   69.64 -94.00 120.00   50
 47  \w     89.00  97.00   0.50    0.76    --   69.64  30.00  30.00   16
;
_diffrn_measurement_device 'four-circle diffractometer'
_diffrn_measurement_device_type 'XtaLAB Synergy R, DW system, HyPix-Arc 150'
_diffrn_measurement_method '\w scans'
_diffrn_orient_matrix_type 'CrysAlisPro convention (1999,Acta A55,543-557)'
_diffrn_orient_matrix_UB_11 0.0141838000
_diffrn_orient_matrix_UB_12 -0.1097159000
_diffrn_orient_matrix_UB_13 0.0089514000
_diffrn_orient_matrix_UB_21 0.0148895000
_diffrn_orient_matrix_UB_22 -0.0161887000
_diffrn_orient_matrix_UB_23 -0.0383800000
_diffrn_orient_matrix_UB_31 0.0670310000
_diffrn_orient_matrix_UB_32 0.0269140000
_diffrn_orient_matrix_UB_33 0.0135198000
_diffrn_radiation_monochromator mirror
_diffrn_radiation_probe x-ray
_diffrn_radiation_type 'Cu K\a'
_diffrn_radiation_wavelength 1.54184
_diffrn_reflns_av_R_equivalents 0.0205
_diffrn_reflns_av_unetI/netI 0.0133
_diffrn_reflns_Laue_measured_fraction_full 1.000
_diffrn_reflns_Laue_measured_fraction_max 0.980
_diffrn_reflns_limit_h_max 27
_diffrn_reflns_limit_h_min -22
_diffrn_reflns_limit_k_max 16
_diffrn_reflns_limit_k_min -16
_diffrn_reflns_limit_l_max 44
_diffrn_reflns_limit_l_min -46
_diffrn_reflns_number 67625
_diffrn_reflns_point_group_measured_fraction_full 1.000
_diffrn_reflns_point_group_measured_fraction_max 0.980
_diffrn_reflns_theta_full 67.684
_diffrn_reflns_theta_max 75.836
_diffrn_reflns_theta_min 2.390
_diffrn_source 'Rotating-anode X-ray tube'
_diffrn_source_type 'Rigaku (Cu) X-ray Source'
_exptl_absorpt_coefficient_mu 0.498
_exptl_absorpt_correction_T_max 1.00000
_exptl_absorpt_correction_T_min 0.92218
_exptl_absorpt_correction_type multi-scan
_exptl_absorpt_process_details
;
CrysAlisPro 1.171.43.95a (Rigaku Oxford Diffraction, 2023)
Empirical absorption correction using spherical harmonics,
implemented in SCALE3 ABSPACK scaling algorithm.
;
_exptl_crystal_colour colourless
_exptl_crystal_colour_primary colourless
_exptl_crystal_density_diffrn 1.118
_exptl_crystal_description block
_exptl_crystal_F_000 4048
_exptl_crystal_size_max 0.08
_exptl_crystal_size_mid 0.06
_exptl_crystal_size_min 0.04
_refine_diff_density_max 0.245
_refine_diff_density_min -0.307
_refine_diff_density_rms 0.033
_refine_ls_extinction_method none
_refine_ls_goodness_of_fit_ref 1.029
_refine_ls_hydrogen_treatment constr
_refine_ls_matrix_type full
_refine_ls_number_parameters 698
_refine_ls_number_reflns 11344
_refine_ls_number_restraints 60
_refine_ls_restrained_S_all 1.038
_refine_ls_R_factor_all 0.0460
_refine_ls_R_factor_gt 0.0406
_refine_ls_shift/su_max 0.001
_refine_ls_shift/su_mean 0.000
_refine_ls_structure_factor_coef Fsqd
_refine_ls_weighting_details 'w=1/[\s^2^(Fo^2^)+(0.0501P)^2^+6.6257P] where P=(Fo^2^+2Fc^2^)/3'
_refine_ls_weighting_scheme calc
_refine_ls_wR_factor_gt 0.1037
_refine_ls_wR_factor_ref 0.1074
_reflns_Friedel_coverage 0.000
_reflns_number_gt 9976
_reflns_number_total 11344
_reflns_threshold_expression 'I > 2\s(I)'
_cod_data_source_file d4sc07487d2.cif
_cod_data_source_block 435jtaec23_auto
_cod_database_code 1573566
_shelx_shelxl_version_number 2018/3
_chemical_oxdiff_formula 'C50 H20'
_shelx_space_group_comment
;
The symmetry employed for this shelxl refinement is uniquely defined
by the following loop, which should always be used as a source of
symmetry information in preference to the above space-group names.
They are only intended as comments.
;
_shelx_estimated_absorpt_t_max 0.980
_shelx_estimated_absorpt_t_min 0.961
_olex2_refinement_description
;
1. Restrained distances
 C25-C26A \\sim C25-C26B
 with sigma of 0.02
 C25-C27A \\sim C25-C27B
 with sigma of 0.02
 C32-C34A \\sim C32-C34B
 with sigma of 0.02
 C32-C33B \\sim C32-C33A
 with sigma of 0.02
 C20-C22A \\sim C20-C22B
 with sigma of 0.02
 C20-C21A \\sim C20-C21B
 with sigma of 0.02
2. Rigid bond restraints
 C27B, C25, C26B
 with sigma for 1-2 distances of 0.01 and sigma for 1-3 distances of 0.01
 C27B, C25
 with sigma for 1-2 distances of 0.005 and sigma for 1-3 distances of 0.005
 C33A, C32, C34B
 with sigma for 1-2 distances of 0.01 and sigma for 1-3 distances of 0.01
 C21B, C20, C22B
 with sigma for 1-2 distances of 0.01 and sigma for 1-3 distances of 0.01
 C26B, C25
 with sigma for 1-2 distances of 0.005 and sigma for 1-3 distances of 0.005
3. Uiso/Uaniso restraints and constraints
C27B: within 2A with sigma of 0.05 and sigma for terminal atoms of 0.05 within
2A
C22B: within 2A with sigma of 0.05 and sigma for terminal atoms of 0.1 within 2A
Uanis(C27B) \\sim Ueq: with sigma of 0.012 and sigma for terminal atoms of 0.02
Uanis(C22B) \\sim Ueq: with sigma of 0.015 and sigma for terminal atoms of 0.03
Uanis(C26B) \\sim Ueq: with sigma of 0.015 and sigma for terminal atoms of 0.03
Uanis(C27A) = Uanis(C27B)
Uanis(C26A) = Uanis(C26B)
4. Rigid body (RIGU) restrains
 C25, C27B, C26B
 with sigma for 1-2 distances of 0.004 and sigma for 1-3 distances of 0.004
 C34B, C32, C33A
 with sigma for 1-2 distances of 0.004 and sigma for 1-3 distances of 0.004
 C20, C21B, C22B
 with sigma for 1-2 distances of 0.004 and sigma for 1-3 distances of 0.004
5. Others
 Sof(H25A)=Sof(C27B)=Sof(H27D)=Sof(H27E)=Sof(H27F)=Sof(C26B)=Sof(H26D)=
 Sof(H26E)=Sof(H26F)=1-FVAR(1)
 Sof(H25)=Sof(C26A)=Sof(H26A)=Sof(H26B)=Sof(H26C)=Sof(C27A)=Sof(H27A)=
 Sof(H27B)=Sof(H27C)=FVAR(1)
 Sof(H32A)=Sof(C33A)=Sof(H33D)=Sof(H33E)=Sof(H33F)=Sof(C34B)=Sof(H34D)=
 Sof(H34E)=Sof(H34F)=1-FVAR(2)
 Sof(H32)=Sof(C34A)=Sof(H34A)=Sof(H34B)=Sof(H34C)=Sof(C33B)=Sof(H33A)=
 Sof(H33B)=Sof(H33C)=FVAR(2)
 Sof(H20A)=Sof(C21B)=Sof(H21D)=Sof(H21E)=Sof(H21F)=Sof(C22B)=Sof(H22D)=
 Sof(H22E)=Sof(H22F)=1-FVAR(3)
 Sof(H20)=Sof(C22A)=Sof(H22A)=Sof(H22B)=Sof(H22C)=Sof(C21A)=Sof(H21A)=
 Sof(H21B)=Sof(H21C)=FVAR(3)
6.a Ternary CH refined with riding coordinates:
 C59(H59), C52(H52), C40(H40), C20(H20), C20(H20A), C47(H47), C13(H13),
 C32(H32), C32(H32A), C25(H25), C25(H25A)
6.b Aromatic/amide H refined with riding coordinates:
 N4(H4), N1(H1), C36(H36), C37(H37), C9(H9), C10(H10), C57(H57), C55(H55),
 C45(H45), C56(H56), C18(H18), C43(H43), C17(H17), C16(H16), C8(H8), C44(H44),
 C30(H30), C28(H28), C4(H4A), C7(H7), C29(H29), C6(H6), C5(H5)
6.c X=CH2 refined with riding coordinates:
 C2(H2A,H2B)
6.d Idealised Me refined as rotating group:
 C60(H60A,H60B,H60C), C54(H54A,H54B,H54C), C53(H53A,H53B,H53C), C61(H61A,H61B,
 H61C), C48(H48A,H48B,H48C), C15(H15A,H15B,H15C), C49(H49A,H49B,H49C), C42(H42A,
 H42B,H42C), C41(H41A,H41B,H41C), C14(H14A,H14B,H14C), C22A(H22A,H22B,H22C),
 C34A(H34A,H34B,H34C), C26A(H26A,H26B,H26C), C33B(H33A,H33B,H33C), C21A(H21A,
 H21B,H21C), C27A(H27A,H27B,H27C), C27B(H27D,H27E,H27F), C26B(H26D,H26E,H26F),
 C33A(H33D,H33E,H33F), C34B(H34D,H34E,H34F), C21B(H21D,H21E,H21F), C22B(H22D,
 H22E,H22F)
;
_olex2_submission_special_instructions 'No special instructions were received'
_oxdiff_exptl_absorpt_empirical_details
;
Empirical correction (ABSPACK) includes:
- Absorption correction using spherical harmonics
- Frame scaling
- Detector area scaling
;
_oxdiff_exptl_absorpt_empirical_full_max 1.249
_oxdiff_exptl_absorpt_empirical_full_min 0.762

loop_
_space_group_symop_operation_xyz
'x, y, z'
'-x, y, -z+1/2'
'x+1/2, y+1/2, z'
'-x+1/2, y+1/2, -z+1/2'
'-x, -y, -z'
'x, -y, z-1/2'
'-x+1/2, -y+1/2, -z'
'x+1/2, -y+1/2, z-1/2'

loop_
_atom_site_label
_atom_site_type_symbol
_atom_site_fract_x
_atom_site_fract_y
_atom_site_fract_z
_atom_site_U_iso_or_equiv
_atom_site_adp_type
_atom_site_occupancy
_atom_site_site_symmetry_order
_atom_site_calc_flag
_atom_site_refinement_flags_posn
_atom_site_refinement_flags_adp
_atom_site_refinement_flags_occupancy
_atom_site_disorder_assembly
_atom_site_disorder_group
O1 O 0.24923(3) 0.58361(6) 0.61293(2) 0.03124(18) Uani 1 1 d . . . . .
N6 N 0.43638(4) 0.57204(7) 0.62056(2) 0.02515(19) Uani 1 1 d . . . . .
N4 N 0.33695(4) 0.48449(7) 0.62971(2) 0.02600(19) Uani 1 1 d . . . . .
H4 H 0.352981 0.424768 0.631398 0.031 Uiso 1 1 calc R U . . .
N3 N 0.27099(4) 0.23363(7) 0.64849(2) 0.0279(2) Uani 1 1 d . . . . .
N5 N 0.37701(4) 0.65725(7) 0.65433(2) 0.02645(19) Uani 1 1 d . . . . .
N1 N 0.23072(4) 0.41027(7) 0.62458(3) 0.0298(2) Uani 1 1 d . . . . .
H1 H 0.194525 0.427921 0.613387 0.036 Uiso 1 1 calc R U . . .
N2 N 0.16999(4) 0.26980(7) 0.64375(3) 0.0291(2) Uani 1 1 d . . . . .
C11 C 0.11148(5) 0.31481(9) 0.63314(3) 0.0297(2) Uani 1 1 d . . . . .
C36 C 0.43090(5) 0.71041(8) 0.65271(3) 0.0288(2) Uani 1 1 d . . . . .
H36 H 0.440907 0.772651 0.663926 0.035 Uiso 1 1 calc R U . . .
C37 C 0.46595(5) 0.66032(8) 0.63305(3) 0.0276(2) Uani 1 1 d . . . . .
H37 H 0.504695 0.681110 0.628281 0.033 Uiso 1 1 calc R U . . .
C50 C 0.46081(5) 0.50676(8) 0.59621(3) 0.0266(2) Uani 1 1 d . . . . .
C58 C 0.51238(5) 0.44980(9) 0.60926(3) 0.0289(2) Uani 1 1 d . . . . .
C51 C 0.43335(5) 0.50432(9) 0.55967(3) 0.0306(2) Uani 1 1 d . . . . .
C38 C 0.33125(5) 0.70192(9) 0.67217(3) 0.0290(2) Uani 1 1 d . . . . .
C23 C 0.33222(5) 0.21874(8) 0.64201(3) 0.0296(2) Uani 1 1 d . . . . .
C9 C 0.17957(5) 0.17332(9) 0.65673(3) 0.0311(2) Uani 1 1 d . . . . .
H9 H 0.148920 0.129968 0.662568 0.037 Uiso 1 1 calc R U . . .
C46 C 0.30124(5) 0.78713(9) 0.65698(3) 0.0331(3) Uani 1 1 d . . . . .
C59 C 0.54352(5) 0.45932(9) 0.64840(3) 0.0310(2) Uani 1 1 d . . . . .
H59 H 0.545669 0.531578 0.654316 0.037 Uiso 1 1 calc R U . . .
C19 C 0.08644(5) 0.31658(9) 0.59628(3) 0.0328(2) Uani 1 1 d . . . . .
C10 C 0.23884(5) 0.15159(9) 0.65964(3) 0.0320(2) Uani 1 1 d . . . . .
H10 H 0.256710 0.090231 0.667956 0.038 Uiso 1 1 calc R U . . .
C39 C 0.31987(5) 0.66256(10) 0.70516(3) 0.0332(3) Uani 1 1 d . . . . .
C57 C 0.53488(5) 0.38590(9) 0.58510(3) 0.0355(3) Uani 1 1 d . . . . .
H57 H 0.569470 0.346011 0.593330 0.043 Uiso 1 1 calc R U . . .
C52 C 0.38095(5) 0.57329(10) 0.54535(3) 0.0340(3) Uani 1 1 d . . . . .
H52 H 0.351277 0.571245 0.562807 0.041 Uiso 1 1 calc R U . . .
C1 C 0.18722(5) 0.60349(9) 0.60727(3) 0.0338(3) Uani 1 1 d . . . . .
C12 C 0.08238(5) 0.36089(9) 0.65947(3) 0.0342(3) Uani 1 1 d . . . . .
C55 C 0.45791(6) 0.43902(10) 0.53673(3) 0.0377(3) Uani 1 1 d . . . . .
H55 H 0.440178 0.435157 0.511966 0.045 Uiso 1 1 calc R U . . .
C31 C 0.34367(5) 0.21491(9) 0.60623(3) 0.0342(3) Uani 1 1 d . . . . .
C40 C 0.35419(5) 0.57222(10) 0.72166(3) 0.0354(3) Uani 1 1 d . . . . .
H40 H 0.359388 0.526173 0.701455 0.043 Uiso 1 1 calc R U . . .
C3 C 0.15778(5) 0.59421(9) 0.56904(4) 0.0357(3) Uani 1 1 d . . . . .
C20 C 0.11592(6) 0.25967(10) 0.56857(3) 0.0378(3) Uani 1 1 d D U . . .
H20 H 0.161049 0.263194 0.576051 0.045 Uiso 0.797(18) 1 calc R U P A 1
H20A H 0.157361 0.243712 0.581889 0.045 Uiso 0.203(18) 1 calc R U P A 2
C45 C 0.25999(5) 0.83347(10) 0.67612(4) 0.0399(3) Uani 1 1 d . . . . .
H45 H 0.239523 0.891680 0.666528 0.048 Uiso 1 1 calc R U . . .
C56 C 0.50742(6) 0.38015(10) 0.54944(3) 0.0400(3) Uani 1 1 d . . . . .
H56 H 0.522702 0.335306 0.533500 0.048 Uiso 1 1 calc R U . . .
C24 C 0.37839(6) 0.20099(9) 0.67152(4) 0.0380(3) Uani 1 1 d . . . . .
C47 C 0.31225(6) 0.83046(9) 0.62115(4) 0.0385(3) Uani 1 1 d . . . . .
H47 H 0.338992 0.783493 0.610240 0.046 Uiso 1 1 calc R U . . .
C18 C 0.03281(5) 0.36954(10) 0.58596(4) 0.0399(3) Uani 1 1 d . . . . .
H18 H 0.015248 0.372184 0.561142 0.048 Uiso 1 1 calc R U . . .
C43 C 0.27760(6) 0.71154(11) 0.72288(4) 0.0425(3) Uani 1 1 d . . . . .
H43 H 0.268790 0.686038 0.745133 0.051 Uiso 1 1 calc R U . . .
C17 C 0.00478(6) 0.41828(10) 0.61129(4) 0.0428(3) Uani 1 1 d . . . . .
H17 H -0.031214 0.455498 0.603741 0.051 Uiso 1 1 calc R U . . .
C16 C 0.02891(6) 0.41309(10) 0.64753(4) 0.0409(3) Uani 1 1 d . . . . .
H16 H 0.008666 0.445756 0.664709 0.049 Uiso 1 1 calc R U . . .
C13 C 0.11036(6) 0.35523(11) 0.69919(3) 0.0413(3) Uani 1 1 d . . . . .
H13 H 0.130203 0.288895 0.703363 0.050 Uiso 1 1 calc R U . . .
C32 C 0.29380(6) 0.22630(11) 0.57402(3) 0.0403(3) Uani 1 1 d D U . . .
H32 H 0.255184 0.240133 0.583626 0.048 Uiso 0.859(7) 1 calc R U P B 1
H32A H 0.264595 0.278473 0.579377 0.048 Uiso 0.141(7) 1 calc R U P B 2
C8 C 0.19274(6) 0.58026(10) 0.54180(4) 0.0419(3) Uani 1 1 d . . . . .
H8 H 0.235783 0.576382 0.547829 0.050 Uiso 1 1 calc R U . . .
C44 C 0.24851(6) 0.79625(12) 0.70859(4) 0.0457(3) Uani 1 1 d . . . . .
H44 H 0.220441 0.829015 0.721221 0.055 Uiso 1 1 calc R U . . .
C2 C 0.16052(6) 0.63171(10) 0.63477(4) 0.0421(3) Uani 1 1 d . . . . .
H2A H 0.183758 0.638269 0.658216 0.051 Uiso 1 1 calc R U . . .
H2B H 0.118112 0.645412 0.631061 0.051 Uiso 1 1 calc R U . . .
C60 C 0.50672(6) 0.41005(11) 0.67469(3) 0.0432(3) Uani 1 1 d . . . . .
H60A H 0.465492 0.437726 0.671199 0.065 Uiso 1 1 calc R U . . .
H60B H 0.526509 0.422271 0.699593 0.065 Uiso 1 1 calc R U . . .
H60C H 0.504568 0.338566 0.670148 0.065 Uiso 1 1 calc R U . . .
C54 C 0.34662(6) 0.54373(11) 0.50815(3) 0.0437(3) Uani 1 1 d . . . . .
H54A H 0.311359 0.587303 0.501673 0.066 Uiso 1 1 calc R U . . .
H54B H 0.332787 0.474973 0.508938 0.066 Uiso 1 1 calc R U . . .
H54C H 0.373744 0.549999 0.490037 0.066 Uiso 1 1 calc R U . . .
C53 C 0.40271(6) 0.68059(10) 0.54352(4) 0.0428(3) Uani 1 1 d . . . . .
H53A H 0.431904 0.685041 0.526534 0.064 Uiso 1 1 calc R U . . .
H53B H 0.422368 0.701786 0.567586 0.064 Uiso 1 1 calc R U . . .
H53C H 0.367775 0.723561 0.535278 0.064 Uiso 1 1 calc R U . . .
C30 C 0.40319(6) 0.19440(11) 0.60070(4) 0.0465(3) Uani 1 1 d . . . . .
H30 H 0.412566 0.194639 0.576810 0.056 Uiso 1 1 calc R U . . .
C28 C 0.43599(6) 0.17635(11) 0.66422(5) 0.0485(3) Uani 1 1 d . . . . .
H28 H 0.467382 0.160942 0.683702 0.058 Uiso 1 1 calc R U . . .
B3 B 0.37939(5) 0.56686(9) 0.63414(3) 0.0251(2) Uani 1 1 d . . . . .
C61 C 0.60866(6) 0.42019(11) 0.65448(4) 0.0437(3) Uani 1 1 d . . . . .
H61A H 0.608120 0.347983 0.651831 0.066 Uiso 1 1 calc R U . . .
H61B H 0.628546 0.437874 0.678894 0.066 Uiso 1 1 calc R U . . .
H61C H 0.631151 0.449592 0.636629 0.066 Uiso 1 1 calc R U . . .
B1 B 0.27241(5) 0.48970(9) 0.62294(3) 0.0265(2) Uani 1 1 d . . . . .
C4 C 0.09452(6) 0.59933(11) 0.55924(4) 0.0472(3) Uani 1 1 d . . . . .
H4A H 0.069598 0.608873 0.577357 0.057 Uiso 1 1 calc R U . . .
B2 B 0.22751(6) 0.31119(10) 0.63825(3) 0.0271(2) Uani 1 1 d . . . . .
C25 C 0.36722(7) 0.20933(12) 0.71046(4) 0.0495(4) Uani 1 1 d D U . . .
H25 H 0.324404 0.232938 0.709546 0.059 Uiso 0.873(3) 1 calc R U P C 1
H25A H 0.325007 0.186961 0.712392 0.059 Uiso 0.127(3) 1 calc R U P C 2
C48 C 0.25325(7) 0.84317(11) 0.59427(4) 0.0474(3) Uani 1 1 d . . . . .
H48A H 0.227318 0.892381 0.603608 0.071 Uiso 1 1 calc R U . . .
H48B H 0.231753 0.779666 0.591073 0.071 Uiso 1 1 calc R U . . .
H48C H 0.262963 0.865585 0.570948 0.071 Uiso 1 1 calc R U . . .
C7 C 0.16571(7) 0.57193(12) 0.50599(4) 0.0501(3) Uani 1 1 d . . . . .
H7 H 0.190366 0.562778 0.487719 0.060 Uiso 1 1 calc R U . . .
C29 C 0.44840(6) 0.17386(11) 0.62937(5) 0.0541(4) Uani 1 1 d . . . . .
H29 H 0.488221 0.157939 0.625055 0.065 Uiso 1 1 calc R U . . .
C15 C 0.06355(7) 0.36431(12) 0.72497(4) 0.0495(4) Uani 1 1 d . . . . .
H15A H 0.046501 0.431373 0.723468 0.074 Uiso 1 1 calc R U . . .
H15B H 0.083409 0.351229 0.749789 0.074 Uiso 1 1 calc R U . . .
H15C H 0.030815 0.316136 0.718128 0.074 Uiso 1 1 calc R U . . .
C6 C 0.10333(7) 0.57680(12) 0.49663(4) 0.0544(4) Uani 1 1 d . . . . .
H6 H 0.084884 0.570738 0.472053 0.065 Uiso 1 1 calc R U . . .
C49 C 0.34545(6) 0.92993(11) 0.62667(5) 0.0532(4) Uani 1 1 d . . . . .
H49A H 0.355929 0.952708 0.603568 0.080 Uiso 1 1 calc R U . . .
H49B H 0.382716 0.921967 0.644255 0.080 Uiso 1 1 calc R U . . .
H49C H 0.318945 0.978789 0.635704 0.080 Uiso 1 1 calc R U . . .
C42 C 0.32020(7) 0.51637(13) 0.74758(4) 0.0530(4) Uani 1 1 d . . . . .
H42A H 0.341998 0.455001 0.755249 0.080 Uiso 1 1 calc R U . . .
H42B H 0.279072 0.500422 0.735378 0.080 Uiso 1 1 calc R U . . .
H42C H 0.317632 0.557692 0.768803 0.080 Uiso 1 1 calc R U . . .
C41 C 0.41753(6) 0.60011(12) 0.74094(4) 0.0523(4) Uani 1 1 d . . . . .
H41A H 0.413854 0.644093 0.761303 0.078 Uiso 1 1 calc R U . . .
H41B H 0.439825 0.634121 0.723964 0.078 Uiso 1 1 calc R U . . .
H41C H 0.439588 0.540020 0.749929 0.078 Uiso 1 1 calc R U . . .
C5 C 0.06797(7) 0.59061(13) 0.52341(5) 0.0568(4) Uani 1 1 d . . . . .
H5 H 0.024954 0.594155 0.517140 0.068 Uiso 1 1 calc R U . . .
C14 C 0.15970(7) 0.43324(14) 0.70815(4) 0.0565(4) Uani 1 1 d . . . . .
H14A H 0.191444 0.422679 0.693135 0.085 Uiso 1 1 calc R U . . .
H14B H 0.177527 0.428091 0.733744 0.085 Uiso 1 1 calc R U . . .
H14C H 0.141937 0.499243 0.703342 0.085 Uiso 1 1 calc R U . . .
C22A C 0.0975(3) 0.1512(3) 0.56769(13) 0.0444(8) Uani 0.797(18) 1 d D . P A 1
H22A H 0.108126 0.122690 0.591940 0.067 Uiso 0.797(18) 1 calc R U P A 1
H22B H 0.119009 0.115276 0.550778 0.067 Uiso 0.797(18) 1 calc R U P A 1
H22C H 0.053499 0.145627 0.559777 0.067 Uiso 0.797(18) 1 calc R U P A 1
C34A C 0.30409(12) 0.31210(14) 0.54933(6) 0.0474(6) Uani 0.859(7) 1 d D . P B 1
H34A H 0.340983 0.299887 0.538749 0.071 Uiso 0.859(7) 1 calc R U P B 1
H34B H 0.308833 0.373630 0.563370 0.071 Uiso 0.859(7) 1 calc R U P B 1
H34C H 0.269086 0.318019 0.529963 0.071 Uiso 0.859(7) 1 calc R U P B 1
C26A C 0.40869(9) 0.28748(15) 0.73162(5) 0.0538(5) Uani 0.873(3) 1 d D . P C 1
H26A H 0.398595 0.293740 0.756071 0.081 Uiso 0.873(3) 1 calc R U P C 1
H26B H 0.402628 0.351404 0.719179 0.081 Uiso 0.873(3) 1 calc R U P C 1
H26C H 0.451290 0.267126 0.733108 0.081 Uiso 0.873(3) 1 calc R U P C 1
C33B C 0.28429(13) 0.12958(15) 0.55213(6) 0.0527(7) Uani 0.859(7) 1 d D . P B 1
H33A H 0.248970 0.136629 0.533030 0.079 Uiso 0.859(7) 1 calc R U P B 1
H33B H 0.277232 0.074978 0.568204 0.079 Uiso 0.859(7) 1 calc R U P B 1
H33C H 0.320604 0.115547 0.541203 0.079 Uiso 0.859(7) 1 calc R U P B 1
C21A C 0.1006(3) 0.3035(3) 0.53017(9) 0.0541(9) Uani 0.797(18) 1 d D . P A 1
H21A H 0.057277 0.293529 0.521030 0.081 Uiso 0.797(18) 1 calc R U P A 1
H21B H 0.125032 0.270264 0.514128 0.081 Uiso 0.797(18) 1 calc R U P A 1
H21C H 0.109771 0.374515 0.530950 0.081 Uiso 0.797(18) 1 calc R U P A 1
C27A C 0.37221(14) 0.11227(18) 0.73044(6) 0.0835(8) Uani 0.873(3) 1 d D . P C 1
H27A H 0.413517 0.085934 0.731598 0.125 Uiso 0.873(3) 1 calc R U P C 1
H27B H 0.342888 0.065093 0.717715 0.125 Uiso 0.873(3) 1 calc R U P C 1
H27C H 0.363486 0.122574 0.755021 0.125 Uiso 0.873(3) 1 calc R U P C 1
C27B C 0.4181(9) 0.1293(12) 0.7315(5) 0.0835(8) Uani 0.127(3) 1 d D U P C 2
H27D H 0.459265 0.153104 0.730179 0.125 Uiso 0.127(3) 1 calc R U P C 2
H27E H 0.412053 0.064372 0.719807 0.125 Uiso 0.127(3) 1 calc R U P C 2
H27F H 0.412733 0.123489 0.756918 0.125 Uiso 0.127(3) 1 calc R U P C 2
C26B C 0.3749(7) 0.3025(9) 0.7209(4) 0.0538(5) Uani 0.127(3) 1 d D U P C 2
H26D H 0.373902 0.307008 0.746966 0.081 Uiso 0.127(3) 1 calc R U P C 2
H26E H 0.342136 0.343085 0.707786 0.081 Uiso 0.127(3) 1 calc R U P C 2
H26F H 0.414214 0.326385 0.715836 0.081 Uiso 0.127(3) 1 calc R U P C 2
C33A C 0.2610(7) 0.1301(9) 0.5675(5) 0.058(4) Uani 0.141(7) 1 d D U P B 2
H33D H 0.232215 0.133738 0.544878 0.088 Uiso 0.141(7) 1 calc R U P B 2
H33E H 0.238854 0.116225 0.587599 0.088 Uiso 0.141(7) 1 calc R U P B 2
H33F H 0.290471 0.076975 0.565810 0.088 Uiso 0.141(7) 1 calc R U P B 2
C34B C 0.3277(10) 0.263(3) 0.5440(4) 0.108(10) Uani 0.141(7) 1 d D U P B 2
H34D H 0.298920 0.294976 0.525023 0.163 Uiso 0.141(7) 1 calc R U P B 2
H34E H 0.347026 0.206769 0.533787 0.163 Uiso 0.141(7) 1 calc R U P B 2
H34F H 0.359017 0.310821 0.554128 0.163 Uiso 0.141(7) 1 calc R U P B 2
C21B C 0.1286(15) 0.3138(14) 0.5368(6) 0.070(5) Uani 0.203(18) 1 d D U P A 2
H21D H 0.090564 0.340312 0.523530 0.105 Uiso 0.203(18) 1 calc R U P A 2
H21E H 0.147165 0.268870 0.521100 0.105 Uiso 0.203(18) 1 calc R U P A 2
H21F H 0.156691 0.368400 0.544517 0.105 Uiso 0.203(18) 1 calc R U P A 2
C22B C 0.0856(15) 0.1572(15) 0.5620(9) 0.077(7) Uani 0.203(18) 1 d D U P A 2
H22D H 0.082105 0.126389 0.585297 0.115 Uiso 0.203(18) 1 calc R U P A 2
H22E H 0.110433 0.115103 0.548783 0.115 Uiso 0.203(18) 1 calc R U P A 2
H22F H 0.044946 0.164995 0.547784 0.115 Uiso 0.203(18) 1 calc R U P A 2

loop_
_atom_site_aniso_label
_atom_site_aniso_U_11
_atom_site_aniso_U_22
_atom_site_aniso_U_33
_atom_site_aniso_U_23
_atom_site_aniso_U_13
_atom_site_aniso_U_12
O1 0.0219(4) 0.0289(4) 0.0424(4) 0.0021(3) 0.0035(3) -0.0002(3)
N6 0.0207(4) 0.0275(5) 0.0283(4) -0.0020(4) 0.0070(3) -0.0021(3)
N4 0.0224(4) 0.0261(5) 0.0303(4) -0.0003(4) 0.0065(3) -0.0008(4)
N3 0.0243(4) 0.0314(5) 0.0290(5) 0.0017(4) 0.0073(4) -0.0041(4)
N5 0.0196(4) 0.0289(5) 0.0320(5) -0.0023(4) 0.0076(3) -0.0014(3)
N1 0.0207(4) 0.0307(5) 0.0379(5) 0.0013(4) 0.0045(4) -0.0017(4)
N2 0.0247(4) 0.0297(5) 0.0343(5) -0.0006(4) 0.0094(4) -0.0040(4)
C11 0.0222(5) 0.0290(6) 0.0394(6) -0.0023(5) 0.0098(4) -0.0061(4)
C36 0.0223(5) 0.0275(5) 0.0371(6) -0.0036(4) 0.0062(4) -0.0039(4)
C37 0.0209(5) 0.0285(5) 0.0341(6) -0.0012(4) 0.0065(4) -0.0041(4)
C50 0.0234(5) 0.0282(5) 0.0301(5) -0.0025(4) 0.0098(4) -0.0043(4)
C58 0.0243(5) 0.0297(6) 0.0341(6) -0.0020(4) 0.0089(4) -0.0032(4)
C51 0.0269(5) 0.0353(6) 0.0306(5) -0.0009(5) 0.0080(4) -0.0051(5)
C38 0.0203(5) 0.0334(6) 0.0341(6) -0.0074(5) 0.0071(4) -0.0013(4)
C23 0.0240(5) 0.0271(5) 0.0384(6) 0.0009(4) 0.0067(4) -0.0016(4)
C9 0.0312(6) 0.0312(6) 0.0326(6) 0.0014(5) 0.0102(4) -0.0076(5)
C46 0.0236(5) 0.0326(6) 0.0437(6) -0.0066(5) 0.0071(5) -0.0001(4)
C59 0.0259(5) 0.0306(6) 0.0362(6) -0.0021(5) 0.0037(4) 0.0009(4)
C19 0.0256(5) 0.0343(6) 0.0396(6) -0.0022(5) 0.0086(5) -0.0078(5)
C10 0.0334(6) 0.0310(6) 0.0327(6) 0.0045(5) 0.0085(5) -0.0036(5)
C39 0.0225(5) 0.0444(7) 0.0330(6) -0.0067(5) 0.0056(4) -0.0020(5)
C57 0.0302(6) 0.0356(6) 0.0425(7) -0.0050(5) 0.0115(5) 0.0021(5)
C52 0.0300(6) 0.0426(7) 0.0296(6) 0.0028(5) 0.0054(4) -0.0018(5)
C1 0.0235(5) 0.0293(6) 0.0481(7) 0.0021(5) 0.0041(5) -0.0001(4)
C12 0.0273(6) 0.0349(6) 0.0430(6) -0.0068(5) 0.0136(5) -0.0088(5)
C55 0.0378(6) 0.0469(7) 0.0297(6) -0.0069(5) 0.0097(5) -0.0046(5)
C31 0.0303(6) 0.0318(6) 0.0426(7) -0.0043(5) 0.0123(5) -0.0024(5)
C40 0.0303(6) 0.0456(7) 0.0314(6) 0.0002(5) 0.0079(5) -0.0018(5)
C3 0.0301(6) 0.0289(6) 0.0464(7) 0.0044(5) 0.0011(5) -0.0002(5)
C20 0.0294(6) 0.0484(7) 0.0363(6) -0.0084(5) 0.0071(5) -0.0056(5)
C45 0.0273(6) 0.0407(7) 0.0521(7) -0.0099(6) 0.0073(5) 0.0055(5)
C56 0.0397(7) 0.0435(7) 0.0402(7) -0.0118(6) 0.0163(5) -0.0001(6)
C24 0.0296(6) 0.0339(6) 0.0485(7) 0.0064(5) 0.0003(5) -0.0034(5)
C47 0.0324(6) 0.0317(6) 0.0537(8) 0.0045(5) 0.0137(5) 0.0054(5)
C18 0.0272(6) 0.0463(7) 0.0460(7) 0.0041(6) 0.0049(5) -0.0041(5)
C43 0.0300(6) 0.0642(9) 0.0350(6) -0.0073(6) 0.0100(5) 0.0023(6)
C17 0.0268(6) 0.0410(7) 0.0617(9) 0.0041(6) 0.0105(6) 0.0005(5)
C16 0.0304(6) 0.0372(7) 0.0591(8) -0.0081(6) 0.0199(6) -0.0039(5)
C13 0.0358(6) 0.0518(8) 0.0399(7) -0.0101(6) 0.0166(5) -0.0075(6)
C32 0.0399(7) 0.0511(8) 0.0321(6) -0.0022(5) 0.0125(5) -0.0012(6)
C8 0.0342(6) 0.0446(7) 0.0455(7) 0.0046(6) 0.0022(5) 0.0015(5)
C44 0.0293(6) 0.0617(9) 0.0475(7) -0.0163(7) 0.0100(5) 0.0089(6)
C2 0.0291(6) 0.0461(8) 0.0519(8) -0.0037(6) 0.0084(5) 0.0018(5)
C60 0.0419(7) 0.0523(8) 0.0347(6) 0.0046(6) 0.0037(5) -0.0057(6)
C54 0.0409(7) 0.0549(8) 0.0335(6) 0.0032(6) 0.0001(5) -0.0046(6)
C53 0.0438(7) 0.0414(7) 0.0422(7) 0.0056(6) 0.0035(6) 0.0009(6)
C30 0.0364(7) 0.0457(8) 0.0619(9) -0.0171(7) 0.0218(6) -0.0053(6)
C28 0.0287(6) 0.0389(7) 0.0741(10) 0.0001(7) -0.0032(6) 0.0017(5)
B3 0.0205(5) 0.0288(6) 0.0265(6) 0.0010(5) 0.0047(4) -0.0004(5)
C61 0.0327(6) 0.0451(8) 0.0509(8) -0.0056(6) -0.0011(5) 0.0083(6)
B1 0.0250(6) 0.0284(6) 0.0267(6) -0.0012(5) 0.0061(4) -0.0015(5)
C4 0.0306(6) 0.0509(8) 0.0582(8) 0.0047(7) 0.0013(6) -0.0003(6)
B2 0.0244(6) 0.0309(6) 0.0271(6) -0.0018(5) 0.0072(5) -0.0046(5)
C25 0.0422(7) 0.0615(9) 0.0408(7) 0.0172(6) -0.0058(6) -0.0131(7)
C48 0.0452(8) 0.0427(7) 0.0539(8) 0.0112(6) 0.0067(6) -0.0023(6)
C7 0.0503(8) 0.0532(9) 0.0448(8) 0.0056(6) 0.0015(6) -0.0015(7)
C29 0.0256(6) 0.0455(8) 0.0923(12) -0.0201(8) 0.0128(7) 0.0010(6)
C15 0.0467(8) 0.0589(9) 0.0483(8) -0.0125(7) 0.0248(6) -0.0110(7)
C6 0.0521(9) 0.0572(9) 0.0483(8) 0.0089(7) -0.0098(7) -0.0041(7)
C49 0.0337(7) 0.0382(8) 0.0888(12) 0.0092(7) 0.0136(7) -0.0008(6)
C42 0.0438(8) 0.0684(10) 0.0485(8) 0.0132(7) 0.0124(6) -0.0048(7)
C41 0.0323(7) 0.0558(9) 0.0650(9) 0.0099(7) -0.0042(6) -0.0007(6)
C5 0.0352(7) 0.0643(10) 0.0648(10) 0.0092(8) -0.0111(7) -0.0018(7)
C14 0.0475(8) 0.0808(12) 0.0443(8) -0.0193(8) 0.0171(6) -0.0253(8)
C22A 0.049(2) 0.0440(13) 0.0411(14) -0.0074(10) 0.0079(11) 0.0027(10)
C34A 0.0672(14) 0.0424(10) 0.0339(9) -0.0037(7) 0.0122(8) 0.0002(8)
C26A 0.0447(11) 0.0711(12) 0.0446(9) -0.0044(8) 0.0035(8) -0.0105(9)
C33B 0.0659(15) 0.0486(10) 0.0409(11) 0.0008(8) 0.0001(9) -0.0184(9)
C21A 0.070(2) 0.0543(14) 0.0410(12) -0.0019(9) 0.0178(14) -0.0038(15)
C27A 0.108(2) 0.0697(14) 0.0657(13) 0.0331(11) -0.0082(13) -0.0158(13)
C27B 0.108(2) 0.0697(14) 0.0657(13) 0.0331(11) -0.0082(13) -0.0158(13)
C26B 0.0447(11) 0.0711(12) 0.0446(9) -0.0044(8) 0.0035(8) -0.0105(9)
C33A 0.048(7) 0.064(6) 0.061(9) -0.017(6) 0.002(6) -0.002(5)
C34B 0.084(13) 0.19(3) 0.058(8) 0.003(12) 0.034(8) -0.051(15)
C21B 0.082(13) 0.083(8) 0.053(7) 0.008(6) 0.036(8) 0.012(7)
C22B 0.065(12) 0.055(7) 0.119(16) -0.041(8) 0.042(10) -0.015(7)

loop_
_atom_type_symbol
_atom_type_description
_atom_type_scat_dispersion_real
_atom_type_scat_dispersion_imag
_atom_type_scat_source
C C 0.0181 0.0091 'International Tables Vol C Tables 4.2.6.8 and 6.1.1.4'
H H 0.0000 0.0000 'International Tables Vol C Tables 4.2.6.8 and 6.1.1.4'
B B 0.0090 0.0039 'International Tables Vol C Tables 4.2.6.8 and 6.1.1.4'
N N 0.0311 0.0180 'International Tables Vol C Tables 4.2.6.8 and 6.1.1.4'
O O 0.0492 0.0322 'International Tables Vol C Tables 4.2.6.8 and 6.1.1.4'

loop_
_geom_angle_atom_site_label_1
_geom_angle_atom_site_label_2
_geom_angle_atom_site_label_3
_geom_angle
_geom_angle_site_symmetry_1
_geom_angle_site_symmetry_3
_geom_angle_publ_flag
C1 O1 B1 122.14(9) . . ?
C37 N6 C50 121.85(8) . . ?
C37 N6 B3 108.41(9) . . ?
C50 N6 B3 129.58(9) . . ?
B3 N4 H4 116.4 . . ?
B1 N4 H4 116.4 . . ?
B1 N4 B3 127.14(10) . . ?
C23 N3 B2 132.42(9) . . ?
C10 N3 C23 118.50(9) . . ?
C10 N3 B2 107.38(9) . . ?
C36 N5 C38 118.51(9) . . ?
C36 N5 B3 107.91(9) . . ?
C38 N5 B3 133.42(9) . . ?
B1 N1 H1 109.2 . . ?
B1 N1 B2 141.66(10) . . ?
B2 N1 H1 109.2 . . ?
C11 N2 B2 125.71(10) . . ?
C9 N2 C11 125.04(9) . . ?
C9 N2 B2 108.77(9) . . ?
C19 C11 N2 118.77(10) . . ?
C19 C11 C12 121.71(11) . . ?
C12 C11 N2 119.42(10) . . ?
N5 C36 H36 125.0 . . ?
C37 C36 N5 109.90(10) . . ?
C37 C36 H36 125.0 . . ?
N6 C37 H37 125.4 . . ?
C36 C37 N6 109.21(9) . . ?
C36 C37 H37 125.4 . . ?
C58 C50 N6 119.10(10) . . ?
C58 C50 C51 122.06(10) . . ?
C51 C50 N6 118.81(10) . . ?
C50 C58 C59 120.72(10) . . ?
C57 C58 C50 118.00(10) . . ?
C57 C58 C59 121.26(10) . . ?
C50 C51 C52 121.25(10) . . ?
C55 C51 C50 117.33(11) . . ?
C55 C51 C52 121.37(10) . . ?
C46 C38 N5 118.86(10) . . ?
C39 C38 N5 119.33(10) . . ?
C39 C38 C46 121.73(10) . . ?
C31 C23 N3 119.10(10) . . ?
C31 C23 C24 121.59(11) . . ?
C24 C23 N3 119.13(10) . . ?
N2 C9 H9 125.4 . . ?
C10 C9 N2 109.11(10) . . ?
C10 C9 H9 125.4 . . ?
C38 C46 C47 122.72(10) . . ?
C45 C46 C38 117.90(12) . . ?
C45 C46 C47 119.38(11) . . ?
C58 C59 H59 107.1 . . ?
C58 C59 C60 111.96(9) . . ?
C58 C59 C61 113.03(10) . . ?
C60 C59 H59 107.1 . . ?
C61 C59 H59 107.1 . . ?
C61 C59 C60 110.24(11) . . ?
C11 C19 C20 120.98(11) . . ?
C18 C19 C11 118.11(11) . . ?
C18 C19 C20 120.88(11) . . ?
N3 C10 H10 125.0 . . ?
C9 C10 N3 109.96(10) . . ?
C9 C10 H10 125.0 . . ?
C38 C39 C40 120.88(10) . . ?
C43 C39 C38 117.78(12) . . ?
C43 C39 C40 121.29(11) . . ?
C58 C57 H57 119.6 . . ?
C56 C57 C58 120.75(11) . . ?
C56 C57 H57 119.6 . . ?
C51 C52 H52 107.5 . . ?
C51 C52 C54 113.90(11) . . ?
C51 C52 C53 111.37(10) . . ?
C54 C52 H52 107.5 . . ?
C54 C52 C53 108.75(11) . . ?
C53 C52 H52 107.5 . . ?
O1 C1 C3 114.08(10) . . ?
C2 C1 O1 119.62(11) . . ?
C2 C1 C3 126.24(11) . . ?
C11 C12 C13 120.01(11) . . ?
C16 C12 C11 117.57(12) . . ?
C16 C12 C13 122.40(11) . . ?
C51 C55 H55 119.4 . . ?
C56 C55 C51 121.23(11) . . ?
C56 C55 H55 119.4 . . ?
C23 C31 C32 122.45(10) . . ?
C30 C31 C23 117.82(12) . . ?
C30 C31 C32 119.64(12) . . ?
C39 C40 H40 107.6 . . ?
C39 C40 C42 112.91(11) . . ?
C39 C40 C41 111.22(11) . . ?
C42 C40 H40 107.6 . . ?
C42 C40 C41 109.62(11) . . ?
C41 C40 H40 107.6 . . ?
C8 C3 C1 120.45(11) . . ?
C8 C3 C4 118.10(12) . . ?
C4 C3 C1 121.45(12) . . ?
C19 C20 H20 107.9 . . ?
C19 C20 H20A 103.4 . . ?
C19 C20 C21A 112.7(2) . . ?
C19 C20 C22B 109.7(12) . . ?
C22A C20 C19 111.0(3) . . ?
C22A C20 H20 107.9 . . ?
C22A C20 C21A 109.3(2) . . ?
C21A C20 H20 107.9 . . ?
C21B C20 C19 117.5(7) . . ?
C21B C20 H20A 103.4 . . ?
C21B C20 C22B 117.1(13) . . ?
C22B C20 H20A 103.4 . . ?
C46 C45 H45 119.4 . . ?
C44 C45 C46 121.17(13) . . ?
C44 C45 H45 119.4 . . ?
C57 C56 C55 120.56(11) . . ?
C57 C56 H56 119.7 . . ?
C55 C56 H56 119.7 . . ?
C23 C24 C25 122.08(12) . . ?
C28 C24 C23 117.88(13) . . ?
C28 C24 C25 120.04(12) . . ?
C46 C47 H47 107.8 . . ?
C46 C47 C48 112.48(10) . . ?
C46 C47 C49 111.14(12) . . ?
C48 C47 H47 107.8 . . ?
C49 C47 H47 107.8 . . ?
C49 C47 C48 109.59(11) . . ?
C19 C18 H18 119.5 . . ?
C17 C18 C19 120.93(12) . . ?
C17 C18 H18 119.5 . . ?
C39 C43 H43 119.4 . . ?
C44 C43 C39 121.14(13) . . ?
C44 C43 H43 119.4 . . ?
C18 C17 H17 119.9 . . ?
C16 C17 C18 120.21(12) . . ?
C16 C17 H17 119.9 . . ?
C12 C16 H16 119.3 . . ?
C17 C16 C12 121.38(12) . . ?
C17 C16 H16 119.3 . . ?
C12 C13 H13 107.5 . . ?
C12 C13 C15 113.44(11) . . ?
C15 C13 H13 107.5 . . ?
C14 C13 C12 110.54(11) . . ?
C14 C13 H13 107.5 . . ?
C14 C13 C15 110.15(11) . . ?
C31 C32 H32 107.2 . . ?
C31 C32 H32A 109.3 . . ?
C31 C32 C34A 113.58(13) . . ?
C31 C32 C33B 111.13(13) . . ?
C31 C32 C34B 103.5(8) . . ?
C34A C32 H32 107.2 . . ?
C34A C32 C33B 110.10(13) . . ?
C33B C32 H32 107.2 . . ?
C33A C32 C31 108.7(6) . . ?
C33A C32 H32A 109.3 . . ?
C33A C32 C34B 116.6(11) . . ?
C34B C32 H32A 109.3 . . ?
C3 C8 H8 119.5 . . ?
C7 C8 C3 120.90(13) . . ?
C7 C8 H8 119.5 . . ?
C45 C44 C43 120.27(12) . . ?
C45 C44 H44 119.9 . . ?
C43 C44 H44 119.9 . . ?
C1 C2 H2A 120.0 . . ?
C1 C2 H2B 120.0 . . ?
H2A C2 H2B 120.0 . . ?
C59 C60 H60A 109.5 . . ?
C59 C60 H60B 109.5 . . ?
C59 C60 H60C 109.5 . . ?
H60A C60 H60B 109.5 . . ?
H60A C60 H60C 109.5 . . ?
H60B C60 H60C 109.5 . . ?
C52 C54 H54A 109.5 . . ?
C52 C54 H54B 109.5 . . ?
C52 C54 H54C 109.5 . . ?
H54A C54 H54B 109.5 . . ?
H54A C54 H54C 109.5 . . ?
H54B C54 H54C 109.5 . . ?
C52 C53 H53A 109.5 . . ?
C52 C53 H53B 109.5 . . ?
C52 C53 H53C 109.5 . . ?
H53A C53 H53B 109.5 . . ?
H53A C53 H53C 109.5 . . ?
H53B C53 H53C 109.5 . . ?
C31 C30 H30 119.5 . . ?
C29 C30 C31 121.06(14) . . ?
C29 C30 H30 119.5 . . ?
C24 C28 H28 119.3 . . ?
C29 C28 C24 121.39(13) . . ?
C29 C28 H28 119.3 . . ?
N6 B3 N4 126.15(10) . . ?
N6 B3 N5 104.56(9) . . ?
N5 B3 N4 129.19(10) . . ?
C59 C61 H61A 109.5 . . ?
C59 C61 H61B 109.5 . . ?
C59 C61 H61C 109.5 . . ?
H61A C61 H61B 109.5 . . ?
H61A C61 H61C 109.5 . . ?
H61B C61 H61C 109.5 . . ?
O1 B1 N4 114.38(10) . . ?
O1 B1 N1 118.63(10) . . ?
N4 B1 N1 126.98(11) . . ?
C3 C4 H4A 119.7 . . ?
C5 C4 C3 120.53(14) . . ?
C5 C4 H4A 119.7 . . ?
N3 B2 N1 134.76(10) . . ?
N3 B2 N2 104.78(10) . . ?
N1 B2 N2 120.45(10) . . ?
C24 C25 H25 106.8 . . ?
C24 C25 H25A 110.2 . . ?
C24 C25 C26A 111.67(12) . . ?
C24 C25 C27B 101.7(7) . . ?
C26A C25 H25 106.8 . . ?
C27A C25 C24 113.68(16) . . ?
C27A C25 H25 106.8 . . ?
C27A C25 C26A 110.52(15) . . ?
C27B C25 H25A 110.2 . . ?
C26B C25 C24 108.8(6) . . ?
C26B C25 H25A 110.2 . . ?
C26B C25 C27B 115.5(9) . . ?
C47 C48 H48A 109.5 . . ?
C47 C48 H48B 109.5 . . ?
C47 C48 H48C 109.5 . . ?
H48A C48 H48B 109.5 . . ?
H48A C48 H48C 109.5 . . ?
H48B C48 H48C 109.5 . . ?
C8 C7 H7 119.7 . . ?
C6 C7 C8 120.56(15) . . ?
C6 C7 H7 119.7 . . ?
C30 C29 H29 119.9 . . ?
C28 C29 C30 120.15(12) . . ?
C28 C29 H29 119.9 . . ?
C13 C15 H15A 109.5 . . ?
C13 C15 H15B 109.5 . . ?
C13 C15 H15C 109.5 . . ?
H15A C15 H15B 109.5 . . ?
H15A C15 H15C 109.5 . . ?
H15B C15 H15C 109.5 . . ?
C7 C6 H6 120.4 . . ?
C7 C6 C5 119.21(14) . . ?
C5 C6 H6 120.4 . . ?
C47 C49 H49A 109.5 . . ?
C47 C49 H49B 109.5 . . ?
C47 C49 H49C 109.5 . . ?
H49A C49 H49B 109.5 . . ?
H49A C49 H49C 109.5 . . ?
H49B C49 H49C 109.5 . . ?
C40 C42 H42A 109.5 . . ?
C40 C42 H42B 109.5 . . ?
C40 C42 H42C 109.5 . . ?
H42A C42 H42B 109.5 . . ?
H42A C42 H42C 109.5 . . ?
H42B C42 H42C 109.5 . . ?
C40 C41 H41A 109.5 . . ?
C40 C41 H41B 109.5 . . ?
C40 C41 H41C 109.5 . . ?
H41A C41 H41B 109.5 . . ?
H41A C41 H41C 109.5 . . ?
H41B C41 H41C 109.5 . . ?
C4 C5 H5 119.6 . . ?
C6 C5 C4 120.70(14) . . ?
C6 C5 H5 119.6 . . ?
C13 C14 H14A 109.5 . . ?
C13 C14 H14B 109.5 . . ?
C13 C14 H14C 109.5 . . ?
H14A C14 H14B 109.5 . . ?
H14A C14 H14C 109.5 . . ?
H14B C14 H14C 109.5 . . ?
C20 C22A H22A 109.5 . . ?
C20 C22A H22B 109.5 . . ?
C20 C22A H22C 109.5 . . ?
H22A C22A H22B 109.5 . . ?
H22A C22A H22C 109.5 . . ?
H22B C22A H22C 109.5 . . ?
C32 C34A H34A 109.5 . . ?
C32 C34A H34B 109.5 . . ?
C32 C34A H34C 109.5 . . ?
H34A C34A H34B 109.5 . . ?
H34A C34A H34C 109.5 . . ?
H34B C34A H34C 109.5 . . ?
C25 C26A H26A 109.5 . . ?
C25 C26A H26B 109.5 . . ?
C25 C26A H26C 109.5 . . ?
H26A C26A H26B 109.5 . . ?
H26A C26A H26C 109.5 . . ?
H26B C26A H26C 109.5 . . ?
C32 C33B H33A 109.5 . . ?
C32 C33B H33B 109.5 . . ?
C32 C33B H33C 109.5 . . ?
H33A C33B H33B 109.5 . . ?
H33A C33B H33C 109.5 . . ?
H33B C33B H33C 109.5 . . ?
C20 C21A H21A 109.5 . . ?
C20 C21A H21B 109.5 . . ?
C20 C21A H21C 109.5 . . ?
H21A C21A H21B 109.5 . . ?
H21A C21A H21C 109.5 . . ?
H21B C21A H21C 109.5 . . ?
C25 C27A H27A 109.5 . . ?
C25 C27A H27B 109.5 . . ?
C25 C27A H27C 109.5 . . ?
H27A C27A H27B 109.5 . . ?
H27A C27A H27C 109.5 . . ?
H27B C27A H27C 109.5 . . ?
C25 C27B H27D 109.5 . . ?
C25 C27B H27E 109.5 . . ?
C25 C27B H27F 109.5 . . ?
H27D C27B H27E 109.5 . . ?
H27D C27B H27F 109.5 . . ?
H27E C27B H27F 109.5 . . ?
C25 C26B H26D 109.5 . . ?
C25 C26B H26E 109.5 . . ?
C25 C26B H26F 109.5 . . ?
H26D C26B H26E 109.5 . . ?
H26D C26B H26F 109.5 . . ?
H26E C26B H26F 109.5 . . ?
C32 C33A H33D 109.5 . . ?
C32 C33A H33E 109.5 . . ?
C32 C33A H33F 109.5 . . ?
H33D C33A H33E 109.5 . . ?
H33D C33A H33F 109.5 . . ?
H33E C33A H33F 109.5 . . ?
C32 C34B H34D 109.5 . . ?
C32 C34B H34E 109.5 . . ?
C32 C34B H34F 109.5 . . ?
H34D C34B H34E 109.5 . . ?
H34D C34B H34F 109.5 . . ?
H34E C34B H34F 109.5 . . ?
C20 C21B H21D 109.5 . . ?
C20 C21B H21E 109.5 . . ?
C20 C21B H21F 109.5 . . ?
H21D C21B H21E 109.5 . . ?
H21D C21B H21F 109.5 . . ?
H21E C21B H21F 109.5 . . ?
C20 C22B H22D 109.5 . . ?
C20 C22B H22E 109.5 . . ?
C20 C22B H22F 109.5 . . ?
H22D C22B H22E 109.5 . . ?
H22D C22B H22F 109.5 . . ?
H22E C22B H22F 109.5 . . ?

loop_
_geom_bond_atom_site_label_1
_geom_bond_atom_site_label_2
_geom_bond_distance
_geom_bond_site_symmetry_2
_geom_bond_publ_flag
O1 C1 1.3886(13) . ?
O1 B1 1.3975(15) . ?
N6 C37 1.4055(14) . ?
N6 C50 1.4354(13) . ?
N6 B3 1.4402(14) . ?
N4 H4 0.8800 . ?
N4 B3 1.4515(15) . ?
N4 B1 1.4202(15) . ?
N3 C23 1.4351(14) . ?
N3 C10 1.4169(14) . ?
N3 B2 1.4361(16) . ?
N5 C36 1.4070(14) . ?
N5 C38 1.4357(13) . ?
N5 B3 1.4409(15) . ?
N1 H1 0.8800 . ?
N1 B1 1.4257(15) . ?
N1 B2 1.4382(16) . ?
N2 C11 1.4348(14) . ?
N2 C9 1.3949(15) . ?
N2 B2 1.4409(15) . ?
C11 C19 1.4045(17) . ?
C11 C12 1.4070(16) . ?
C36 H36 0.9500 . ?
C36 C37 1.3375(15) . ?
C37 H37 0.9500 . ?
C50 C58 1.4035(16) . ?
C50 C51 1.4078(15) . ?
C58 C59 1.5244(16) . ?
C58 C57 1.3985(16) . ?
C51 C52 1.5221(17) . ?
C51 C55 1.4006(17) . ?
C38 C46 1.4046(17) . ?
C38 C39 1.4039(17) . ?
C23 C31 1.4036(17) . ?
C23 C24 1.4052(17) . ?
C9 H9 0.9500 . ?
C9 C10 1.3386(16) . ?
C46 C45 1.3980(16) . ?
C46 C47 1.5184(18) . ?
C59 H59 1.0000 . ?
C59 C60 1.5285(17) . ?
C59 C61 1.5255(16) . ?
C19 C20 1.5205(17) . ?
C19 C18 1.3924(17) . ?
C10 H10 0.9500 . ?
C39 C40 1.5178(18) . ?
C39 C43 1.3996(17) . ?
C57 H57 0.9500 . ?
C57 C56 1.3799(18) . ?
C52 H52 1.0000 . ?
C52 C54 1.5319(17) . ?
C52 C53 1.5327(18) . ?
C1 C3 1.4825(18) . ?
C1 C2 1.3233(18) . ?
C12 C16 1.3942(18) . ?
C12 C13 1.5206(18) . ?
C55 H55 0.9500 . ?
C55 C56 1.3805(19) . ?
C31 C32 1.5119(18) . ?
C31 C30 1.3999(17) . ?
C40 H40 1.0000 . ?
C40 C42 1.5211(18) . ?
C40 C41 1.5257(18) . ?
C3 C8 1.3895(19) . ?
C3 C4 1.3992(17) . ?
C20 H20 1.0000 . ?
C20 H20A 1.0000 . ?
C20 C22A 1.520(4) . ?
C20 C21A 1.542(3) . ?
C20 C21B 1.460(11) . ?
C20 C22B 1.542(15) . ?
C45 H45 0.9500 . ?
C45 C44 1.376(2) . ?
C56 H56 0.9500 . ?
C24 C28 1.3924(19) . ?
C24 C25 1.521(2) . ?
C47 H47 1.0000 . ?
C47 C48 1.5324(19) . ?
C47 C49 1.5311(19) . ?
C18 H18 0.9500 . ?
C18 C17 1.3815(19) . ?
C43 H43 0.9500 . ?
C43 C44 1.380(2) . ?
C17 H17 0.9500 . ?
C17 C16 1.380(2) . ?
C16 H16 0.9500 . ?
C13 H13 1.0000 . ?
C13 C15 1.5324(17) . ?
C13 C14 1.5203(19) . ?
C32 H32 1.0000 . ?
C32 H32A 1.0000 . ?
C32 C34A 1.522(2) . ?
C32 C33B 1.539(2) . ?
C32 C33A 1.491(12) . ?
C32 C34B 1.531(12) . ?
C8 H8 0.9500 . ?
C8 C7 1.3845(19) . ?
C44 H44 0.9500 . ?
C2 H2A 0.9500 . ?
C2 H2B 0.9500 . ?
C60 H60A 0.9800 . ?
C60 H60B 0.9800 . ?
C60 H60C 0.9800 . ?
C54 H54A 0.9800 . ?
C54 H54B 0.9800 . ?
C54 H54C 0.9800 . ?
C53 H53A 0.9800 . ?
C53 H53B 0.9800 . ?
C53 H53C 0.9800 . ?
C30 H30 0.9500 . ?
C30 C29 1.378(2) . ?
C28 H28 0.9500 . ?
C28 C29 1.376(2) . ?
C61 H61A 0.9800 . ?
C61 H61B 0.9800 . ?
C61 H61C 0.9800 . ?
C4 H4A 0.9500 . ?
C4 C5 1.383(2) . ?
C25 H25 1.0000 . ?
C25 H25A 1.0000 . ?
C25 C26A 1.537(2) . ?
C25 C27A 1.504(2) . ?
C25 C27B 1.670(13) . ?
C25 C26B 1.320(12) . ?
C48 H48A 0.9800 . ?
C48 H48B 0.9800 . ?
C48 H48C 0.9800 . ?
C7 H7 0.9500 . ?
C7 C6 1.378(2) . ?
C29 H29 0.9500 . ?
C15 H15A 0.9800 . ?
C15 H15B 0.9800 . ?
C15 H15C 0.9800 . ?
C6 H6 0.9500 . ?
C6 C5 1.381(2) . ?
C49 H49A 0.9800 . ?
C49 H49B 0.9800 . ?
C49 H49C 0.9800 . ?
C42 H42A 0.9800 . ?
C42 H42B 0.9800 . ?
C42 H42C 0.9800 . ?
C41 H41A 0.9800 . ?
C41 H41B 0.9800 . ?
C41 H41C 0.9800 . ?
C5 H5 0.9500 . ?
C14 H14A 0.9800 . ?
C14 H14B 0.9800 . ?
C14 H14C 0.9800 . ?
C22A H22A 0.9800 . ?
C22A H22B 0.9800 . ?
C22A H22C 0.9800 . ?
C34A H34A 0.9800 . ?
C34A H34B 0.9800 . ?
C34A H34C 0.9800 . ?
C26A H26A 0.9800 . ?
C26A H26B 0.9800 . ?
C26A H26C 0.9800 . ?
C33B H33A 0.9800 . ?
C33B H33B 0.9800 . ?
C33B H33C 0.9800 . ?
C21A H21A 0.9800 . ?
C21A H21B 0.9800 . ?
C21A H21C 0.9800 . ?
C27A H27A 0.9800 . ?
C27A H27B 0.9800 . ?
C27A H27C 0.9800 . ?
C27B H27D 0.9800 . ?
C27B H27E 0.9800 . ?
C27B H27F 0.9800 . ?
C26B H26D 0.9800 . ?
C26B H26E 0.9800 . ?
C26B H26F 0.9800 . ?
C33A H33D 0.9800 . ?
C33A H33E 0.9800 . ?
C33A H33F 0.9800 . ?
C34B H34D 0.9800 . ?
C34B H34E 0.9800 . ?
C34B H34F 0.9800 . ?
C21B H21D 0.9800 . ?
C21B H21E 0.9800 . ?
C21B H21F 0.9800 . ?
C22B H22D 0.9800 . ?
C22B H22E 0.9800 . ?
C22B H22F 0.9800 . ?

loop_
_geom_torsion_atom_site_label_1
_geom_torsion_atom_site_label_2
_geom_torsion_atom_site_label_3
_geom_torsion_atom_site_label_4
_geom_torsion
_geom_torsion_site_symmetry_1
_geom_torsion_site_symmetry_2
_geom_torsion_site_symmetry_3
_geom_torsion_site_symmetry_4
_geom_torsion_publ_flag
O1 C1 C3 C8 -8.30(16) . . . . ?
O1 C1 C3 C4 171.82(12) . . . . ?
N6 C50 C58 C59 -2.05(15) . . . . ?
N6 C50 C58 C57 179.26(10) . . . . ?
N6 C50 C51 C52 3.41(15) . . . . ?
N6 C50 C51 C55 -179.31(10) . . . . ?
N3 C23 C31 C32 0.24(17) . . . . ?
N3 C23 C31 C30 -176.26(11) . . . . ?
N3 C23 C24 C28 173.27(11) . . . . ?
N3 C23 C24 C25 -7.56(18) . . . . ?
N5 C36 C37 N6 0.47(13) . . . . ?
N5 C38 C46 C45 -175.54(10) . . . . ?
N5 C38 C46 C47 4.00(17) . . . . ?
N5 C38 C39 C40 -1.46(16) . . . . ?
N5 C38 C39 C43 176.21(10) . . . . ?
N2 C11 C19 C20 8.56(16) . . . . ?
N2 C11 C19 C18 -173.32(10) . . . . ?
N2 C11 C12 C16 173.09(10) . . . . ?
N2 C11 C12 C13 -5.14(16) . . . . ?
N2 C9 C10 N3 -0.17(13) . . . . ?
C11 N2 C9 C10 172.25(10) . . . . ?
C11 N2 B2 N3 -171.96(10) . . . . ?
C11 N2 B2 N1 7.13(17) . . . . ?
C11 C19 C20 C22A 81.7(2) . . . . ?
C11 C19 C20 C21A -155.3(3) . . . . ?
C11 C19 C20 C21B -128.4(17) . . . . ?
C11 C19 C20 C22B 94.5(14) . . . . ?
C11 C19 C18 C17 -0.51(18) . . . . ?
C11 C12 C16 C17 0.95(18) . . . . ?
C11 C12 C13 C15 -153.55(12) . . . . ?
C11 C12 C13 C14 82.16(15) . . . . ?
C36 N5 C38 C46 66.10(14) . . . . ?
C36 N5 C38 C39 -110.67(12) . . . . ?
C36 N5 B3 N6 -0.95(12) . . . . ?
C36 N5 B3 N4 175.48(11) . . . . ?
C37 N6 C50 C58 72.62(14) . . . . ?
C37 N6 C50 C51 -105.38(12) . . . . ?
C37 N6 B3 N4 -175.34(10) . . . . ?
C37 N6 B3 N5 1.23(12) . . . . ?
C50 N6 C37 C36 174.77(10) . . . . ?
C50 N6 B3 N4 9.23(18) . . . . ?
C50 N6 B3 N5 -174.20(10) . . . . ?
C50 C58 C59 C60 73.98(14) . . . . ?
C50 C58 C59 C61 -160.79(11) . . . . ?
C50 C58 C57 C56 0.69(18) . . . . ?
C50 C51 C52 C54 -165.59(11) . . . . ?
C50 C51 C52 C53 70.98(14) . . . . ?
C50 C51 C55 C56 -0.58(18) . . . . ?
C58 C50 C51 C52 -174.53(10) . . . . ?
C58 C50 C51 C55 2.75(16) . . . . ?
C58 C57 C56 C55 1.4(2) . . . . ?
C51 C50 C58 C59 175.88(10) . . . . ?
C51 C50 C58 C57 -2.81(16) . . . . ?
C51 C55 C56 C57 -1.5(2) . . . . ?
C38 N5 C36 C37 -175.74(10) . . . . ?
C38 N5 B3 N6 174.28(11) . . . . ?
C38 N5 B3 N4 -9.3(2) . . . . ?
C38 C46 C45 C44 -0.78(19) . . . . ?
C38 C46 C47 C48 125.73(13) . . . . ?
C38 C46 C47 C49 -110.96(13) . . . . ?
C38 C39 C40 C42 -156.69(12) . . . . ?
C38 C39 C40 C41 79.59(15) . . . . ?
C38 C39 C43 C44 -0.61(19) . . . . ?
C23 N3 C10 C9 -166.57(10) . . . . ?
C23 N3 B2 N1 -14.9(2) . . . . ?
C23 N3 B2 N2 163.98(11) . . . . ?
C23 C31 C32 C34A 121.53(15) . . . . ?
C23 C31 C32 C33B -113.67(17) . . . . ?
C23 C31 C32 C33A -79.8(8) . . . . ?
C23 C31 C32 C34B 155.7(15) . . . . ?
C23 C31 C30 C29 3.1(2) . . . . ?
C23 C24 C28 C29 3.0(2) . . . . ?
C23 C24 C25 C26A -120.28(15) . . . . ?
C23 C24 C25 C27A 113.84(18) . . . . ?
C23 C24 C25 C27B 151.7(7) . . . . ?
C23 C24 C25 C26B -86.0(7) . . . . ?
C9 N2 C11 C19 -97.76(13) . . . . ?
C9 N2 C11 C12 85.90(14) . . . . ?
C9 N2 B2 N3 0.34(12) . . . . ?
C9 N2 B2 N1 179.42(10) . . . . ?
C46 C38 C39 C40 -178.13(11) . . . . ?
C46 C38 C39 C43 -0.47(17) . . . . ?
C46 C45 C44 C43 -0.3(2) . . . . ?
C59 C58 C57 C56 -177.99(11) . . . . ?
C19 C11 C12 C16 -3.14(17) . . . . ?
C19 C11 C12 C13 178.63(11) . . . . ?
C19 C18 C17 C16 -1.6(2) . . . . ?
C10 N3 C23 C31 104.83(12) . . . . ?
C10 N3 C23 C24 -70.46(14) . . . . ?
C10 N3 B2 N1 -179.32(13) . . . . ?
C10 N3 B2 N2 -0.43(12) . . . . ?
C39 C38 C46 C45 1.15(17) . . . . ?
C39 C38 C46 C47 -179.31(11) . . . . ?
C39 C43 C44 C45 1.0(2) . . . . ?
C57 C58 C59 C60 -107.37(13) . . . . ?
C57 C58 C59 C61 17.86(16) . . . . ?
C52 C51 C55 C56 176.69(11) . . . . ?
C1 O1 B1 N4 -176.33(10) . . . . ?
C1 O1 B1 N1 5.00(16) . . . . ?
C1 C3 C8 C7 -179.72(13) . . . . ?
C1 C3 C4 C5 179.92(13) . . . . ?
C12 C11 C19 C20 -175.18(11) . . . . ?
C12 C11 C19 C18 2.93(17) . . . . ?
C55 C51 C52 C54 17.25(16) . . . . ?
C55 C51 C52 C53 -106.18(13) . . . . ?
C31 C23 C24 C28 -1.89(18) . . . . ?
C31 C23 C24 C25 177.28(12) . . . . ?
C31 C30 C29 C28 -2.1(2) . . . . ?
C40 C39 C43 C44 177.04(12) . . . . ?
C3 C8 C7 C6 -0.3(2) . . . . ?
C3 C4 C5 C6 -0.1(2) . . . . ?
C20 C19 C18 C17 177.61(12) . . . . ?
C45 C46 C47 C48 -54.74(16) . . . . ?
C45 C46 C47 C49 68.57(15) . . . . ?
C24 C23 C31 C32 175.40(12) . . . . ?
C24 C23 C31 C30 -1.09(18) . . . . ?
C24 C28 C29 C30 -1.1(2) . . . . ?
C47 C46 C45 C44 179.67(12) . . . . ?
C18 C19 C20 C22A -96.4(2) . . . . ?
C18 C19 C20 C21A 26.6(3) . . . . ?
C18 C19 C20 C21B 53.5(17) . . . . ?
C18 C19 C20 C22B -83.6(14) . . . . ?
C18 C17 C16 C12 1.4(2) . . . . ?
C43 C39 C40 C42 25.73(17) . . . . ?
C43 C39 C40 C41 -97.99(14) . . . . ?
C16 C12 C13 C15 28.31(18) . . . . ?
C16 C12 C13 C14 -95.98(15) . . . . ?
C13 C12 C16 C17 179.14(12) . . . . ?
C32 C31 C30 C29 -173.48(13) . . . . ?
C8 C3 C4 C5 0.0(2) . . . . ?
C8 C7 C6 C5 0.3(2) . . . . ?
C2 C1 C3 C8 168.97(13) . . . . ?
C2 C1 C3 C4 -10.9(2) . . . . ?
C30 C31 C32 C34A -62.04(18) . . . . ?
C30 C31 C32 C33B 62.76(19) . . . . ?
C30 C31 C32 C33A 96.6(8) . . . . ?
C30 C31 C32 C34B -27.9(15) . . . . ?
C28 C24 C25 C26A 58.87(19) . . . . ?
C28 C24 C25 C27A -67.0(2) . . . . ?
C28 C24 C25 C27B -29.2(7) . . . . ?
C28 C24 C25 C26B 93.2(7) . . . . ?
B3 N6 C37 C36 -1.09(13) . . . . ?
B3 N6 C50 C58 -112.49(13) . . . . ?
B3 N6 C50 C51 69.51(15) . . . . ?
B3 N4 B1 O1 12.83(16) . . . . ?
B3 N4 B1 N1 -168.63(11) . . . . ?
B3 N5 C36 C37 0.32(13) . . . . ?
B3 N5 C38 C46 -108.73(14) . . . . ?
B3 N5 C38 C39 74.50(16) . . . . ?
B1 O1 C1 C3 -93.94(13) . . . . ?
B1 O1 C1 C2 88.60(15) . . . . ?
B1 N4 B3 N6 -141.00(12) . . . . ?
B1 N4 B3 N5 43.28(18) . . . . ?
B1 N1 B2 N3 -22.3(2) . . . . ?
B1 N1 B2 N2 158.97(13) . . . . ?
C4 C3 C8 C7 0.2(2) . . . . ?
B2 N3 C23 C31 -58.20(17) . . . . ?
B2 N3 C23 C24 126.52(13) . . . . ?
B2 N3 C10 C9 0.38(13) . . . . ?
B2 N1 B1 O1 -165.29(13) . . . . ?
B2 N1 B1 N4 16.2(2) . . . . ?
B2 N2 C11 C19 73.32(15) . . . . ?
B2 N2 C11 C12 -103.02(13) . . . . ?
B2 N2 C9 C10 -0.11(13) . . . . ?
C25 C24 C28 C29 -176.19(13) . . . . ?
C7 C6 C5 C4 -0.1(2) . . . . ?
